data_4116647
loop_
_publ_author_name
'Dietrich P. Steinhuebel'
'Stephen J. Lippard'

_publ_section_title
;
 Synthesis of Unsymmetrical Diolate, Oxametallacyclopentene,
 Amido-Alkoxide and Thiolato-Alkoxide Complexes Using Dialkyl and Diaryl
 Titanium Aminotroponiminate Complexes: A Route to Unsymmetrical Vicinal
 Diols
;
_journal_name_full 'Journal of the American Chemical Society'
_journal_page_first 11762
_journal_page_last 11772
_journal_paper_doi 10.1021/ja992662y
_journal_volume 121
_journal_year 1999
_chemical_formula_sum 'C28 H34 N4 O2 Ti'
_chemical_formula_weight 506.49
_chemical_name_systematic
; 
 ? 
;
_space_group_IT_number 14
_symmetry_cell_setting monoclinic
_symmetry_space_group_name_Hall '-P 2yn'
_symmetry_space_group_name_H-M 'P 1 21/n 1'
_atom_sites_solution_hydrogens geom
_atom_sites_solution_primary direct
_atom_sites_solution_secondary difmap
_audit_creation_method SHELXL-97
_cell_angle_alpha 90.00
_cell_angle_beta 106.81(5)
_cell_angle_gamma 90.00
_cell_formula_units_Z 4
_cell_length_a 13.336(11)
_cell_length_b 14.275(9)
_cell_length_c 14.095(8)
_cell_measurement_temperature 188(2)
_cell_volume 2569(3)
_computing_cell_refinement 'Siemens XSCANS'
_computing_data_collection 'Siemens SMART CCD'
_computing_data_reduction 'Siemens SHELXTL'
_computing_molecular_graphics 'Siemens SHELXTL'
_computing_publication_material 'Siemens SHELXTL'
_computing_structure_refinement 'SHELXL-97 (Sheldrick, 1997)'
_computing_structure_solution 'SHELXS-97 (Sheldrick, 1990)'
_diffrn_ambient_temperature 188(2)
_diffrn_measured_fraction_theta_full 0.986
_diffrn_measured_fraction_theta_max 0.986
_diffrn_measurement_method '\w scans'
_diffrn_radiation_monochromator graphite
_diffrn_radiation_source 'fine-focus sealed tube'
_diffrn_radiation_type MoK\a
_diffrn_radiation_wavelength 0.71073
_diffrn_reflns_av_R_equivalents 0.0893
_diffrn_reflns_av_sigmaI/netI 0.1188
_diffrn_reflns_limit_h_max 14
_diffrn_reflns_limit_h_min -14
_diffrn_reflns_limit_k_max 15
_diffrn_reflns_limit_k_min -15
_diffrn_reflns_limit_l_max 15
_diffrn_reflns_limit_l_min -10
_diffrn_reflns_number 10205
_diffrn_reflns_theta_full 23.27
_diffrn_reflns_theta_max 23.27
_diffrn_reflns_theta_min 1.85
_exptl_absorpt_coefficient_mu 0.365
_exptl_absorpt_correction_T_max 1.000000
_exptl_absorpt_correction_T_min 0.845793
_exptl_absorpt_correction_type SADABS
_exptl_crystal_colour red
_exptl_crystal_density_diffrn 1.310
_exptl_crystal_description plate
_exptl_crystal_F_000 1072
_exptl_crystal_size_max .35
_exptl_crystal_size_mid .1
_exptl_crystal_size_min .1
_refine_diff_density_max 0.255
_refine_diff_density_min -0.292
_refine_diff_density_rms 0.061
_refine_ls_extinction_method none
_refine_ls_goodness_of_fit_ref 1.038
_refine_ls_hydrogen_treatment mixed
_refine_ls_matrix_type full
_refine_ls_number_parameters 452
_refine_ls_number_reflns 3642
_refine_ls_number_restraints 0
_refine_ls_restrained_S_all 1.038
_refine_ls_R_factor_all 0.1420
_refine_ls_R_factor_gt 0.0745
_refine_ls_shift/su_max 0.000
_refine_ls_shift/su_mean 0.000
_refine_ls_structure_factor_coef Fsqd
_refine_ls_weighting_details 'calc w=1/[\s^2^(Fo^2^)+(0.0322P)^2^+2.8411P] where P=(Fo^2^+2Fc^2^)/3'
_refine_ls_weighting_scheme calc
_refine_ls_wR_factor_gt 0.1096
_refine_ls_wR_factor_ref 0.1305
_reflns_number_gt 2167
_reflns_number_total 3642
_reflns_threshold_expression >2sigma(I)
_cod_data_source_file ja992662y_1.cif
_cod_data_source_block 1
_cod_original_cell_volume 2568(3)
_cod_database_code 4116647

loop_
_symmetry_equiv_pos_as_xyz
'x, y, z'
'-x+1/2, y+1/2, -z+1/2'
'-x, -y, -z'
'x-1/2, -y-1/2, z-1/2'

loop_
_atom_site_label
_atom_site_type_symbol
_atom_site_fract_x
_atom_site_fract_y
_atom_site_fract_z
_atom_site_U_iso_or_equiv
_atom_site_adp_type
_atom_site_occupancy
_atom_site_symmetry_multiplicity
_atom_site_calc_flag
Ti1 Ti 0.55883(8) 0.30126(7) 0.75945(7) 0.0340(3) Uani 1 1 d
O1 O 0.4832(2) 0.1899(3) 0.7156(2) 0.0335(9) Uani 1 1 d
O2 O 0.6237(3) 0.2242(2) 0.8661(2) 0.0358(10) Uani 1 1 d
N1 N 0.6910(3) 0.3024(3) 0.7059(3) 0.0331(11) Uani 1 1 d
N2 N 0.5075(3) 0.3411(3) 0.6094(3) 0.0342(12) Uani 1 1 d
N3 N 0.6067(3) 0.4280(3) 0.8380(3) 0.0382(12) Uani 1 1 d
N4 N 0.4260(3) 0.3596(3) 0.7891(3) 0.0356(12) Uani 1 1 d
C1 C 0.6828(4) 0.3299(3) 0.6130(4) 0.0303(14) Uani 1 1 d
C2 C 0.7677(5) 0.3284(4) 0.5722(5) 0.0427(17) Uani 1 1 d
H2 H 0.824(3) 0.314(3) 0.614(3) 0.023(16) Uiso 1 1 d
C3 C 0.7765(6) 0.3534(5) 0.4807(5) 0.0500(18) Uani 1 1 d
H3 H 0.840(4) 0.342(4) 0.480(4) 0.042(18) Uiso 1 1 d
C4 C 0.7056(7) 0.3885(5) 0.4004(6) 0.0536(19) Uani 1 1 d
H4 H 0.722(5) 0.400(4) 0.336(5) 0.08(2) Uiso 1 1 d
C5 C 0.5995(7) 0.4041(5) 0.3919(5) 0.061(2) Uani 1 1 d
H5 H 0.563(4) 0.428(3) 0.339(4) 0.031(17) Uiso 1 1 d
C6 C 0.5440(6) 0.3891(4) 0.4603(5) 0.0452(17) Uani 1 1 d
H6 H 0.476(4) 0.405(3) 0.438(4) 0.034(17) Uiso 1 1 d
C7 C 0.5756(4) 0.3548(4) 0.5578(4) 0.0309(13) Uani 1 1 d
C8 C 0.3954(5) 0.3469(6) 0.5571(5) 0.0490(18) Uani 1 1 d
H8C H 0.380(5) 0.310(4) 0.496(5) 0.08(2) Uiso 1 1 d
H8B H 0.354(4) 0.312(4) 0.602(4) 0.064(19) Uiso 1 1 d
H8A H 0.375(5) 0.409(5) 0.554(5) 0.09(3) Uiso 1 1 d
C9 C 0.7952(5) 0.2709(6) 0.7667(6) 0.051(2) Uani 1 1 d
H9B H 0.792(3) 0.261(3) 0.829(4) 0.018(14) Uiso 1 1 d
H9A H 0.843(4) 0.325(4) 0.774(4) 0.042(17) Uiso 1 1 d
H9C H 0.820(4) 0.214(4) 0.739(4) 0.06(2) Uiso 1 1 d
C10 C 0.5356(5) 0.4858(4) 0.8582(4) 0.0340(14) Uani 1 1 d
C11 C 0.5618(6) 0.5741(5) 0.9045(5) 0.0465(17) Uani 1 1 d
H11 H 0.631(4) 0.581(3) 0.918(3) 0.025(16) Uiso 1 1 d
C12 C 0.5028(7) 0.6408(5) 0.9333(5) 0.057(2) Uani 1 1 d
H12 H 0.538(3) 0.692(3) 0.964(3) 0.026(14) Uiso 1 1 d
C13 C 0.3974(6) 0.6457(5) 0.9237(5) 0.0557(19) Uani 1 1 d
H13 H 0.377(4) 0.708(4) 0.960(4) 0.058(18) Uiso 1 1 d
C14 C 0.3276(6) 0.5773(5) 0.8804(5) 0.0489(18) Uani 1 1 d
H14 H 0.263(4) 0.587(3) 0.879(3) 0.019(15) Uiso 1 1 d
C15 C 0.3410(5) 0.4907(4) 0.8420(4) 0.0392(15) Uani 1 1 d
H15 H 0.277(3) 0.458(3) 0.818(3) 0.019(14) Uiso 1 1 d
C16 C 0.4299(4) 0.4462(4) 0.8295(4) 0.0341(14) Uani 1 1 d
C17 C 0.3246(5) 0.3105(5) 0.7670(6) 0.0446(17) Uani 1 1 d
H17B H 0.328(4) 0.248(4) 0.733(4) 0.051(18) Uiso 1 1 d
H17C H 0.270(4) 0.351(3) 0.713(4) 0.035(15) Uiso 1 1 d
H17A H 0.303(4) 0.302(4) 0.833(4) 0.055(17) Uiso 1 1 d
C18 C 0.7183(6) 0.4543(8) 0.8735(7) 0.072(3) Uani 1 1 d
H18C H 0.763(5) 0.390(5) 0.879(5) 0.10(3) Uiso 1 1 d
H18B H 0.719(5) 0.513(5) 0.840(5) 0.08(3) Uiso 1 1 d
H18A H 0.736(5) 0.472(4) 0.944(5) 0.08(2) Uiso 1 1 d
C19 C 0.4906(4) 0.1180(4) 0.7856(4) 0.0368(15) Uani 1 1 d
H19 H 0.438(4) 0.128(3) 0.830(4) 0.047(16) Uiso 1 1 d
C20 C 0.4653(4) 0.0234(4) 0.7347(4) 0.0355(15) Uani 1 1 d
C21 C 0.4569(5) 0.0145(5) 0.6345(5) 0.0428(16) Uani 1 1 d
H21 H 0.460(4) 0.072(3) 0.601(3) 0.031(15) Uiso 1 1 d
C22 C 0.4343(5) -0.0700(5) 0.5883(6) 0.0513(18) Uani 1 1 d
H22 H 0.430(4) -0.077(4) 0.522(4) 0.039(17) Uiso 1 1 d
C23 C 0.4217(5) -0.1489(5) 0.6386(7) 0.057(2) Uani 1 1 d
H23 H 0.408(4) -0.206(4) 0.607(4) 0.047(19) Uiso 1 1 d
C24 C 0.4304(5) -0.1417(5) 0.7382(7) 0.0558(19) Uani 1 1 d
H24 H 0.421(4) -0.194(4) 0.773(3) 0.035(16) Uiso 1 1 d
C25 C 0.4497(5) -0.0553(5) 0.7852(6) 0.0492(18) Uani 1 1 d
H25 H 0.452(4) -0.048(3) 0.855(4) 0.040(17) Uiso 1 1 d
C26 C 0.6035(4) 0.1265(4) 0.8609(4) 0.0368(15) Uani 1 1 d
C27 C 0.6827(5) 0.0760(5) 0.8217(6) 0.0450(17) Uani 1 1 d
H27C H 0.670(3) 0.008(3) 0.824(3) 0.015(13) Uiso 1 1 d
H27B H 0.765(4) 0.092(3) 0.865(4) 0.043(15) Uiso 1 1 d
H27A H 0.679(4) 0.100(4) 0.759(4) 0.041(18) Uiso 1 1 d
C28 C 0.6054(6) 0.0915(6) 0.9638(5) 0.0453(17) Uani 1 1 d
H28C H 0.557(4) 0.130(3) 0.995(4) 0.041(16) Uiso 1 1 d
H28B H 0.598(5) 0.022(5) 0.968(5) 0.10(3) Uiso 1 1 d
H28A H 0.675(5) 0.102(4) 1.017(5) 0.07(2) Uiso 1 1 d

loop_
_atom_site_aniso_label
_atom_site_aniso_U_11
_atom_site_aniso_U_22
_atom_site_aniso_U_33
_atom_site_aniso_U_23
_atom_site_aniso_U_13
_atom_site_aniso_U_12
Ti1 0.0284(6) 0.0461(7) 0.0280(6) 0.0006(6) 0.0092(5) -0.0037(6)
O1 0.025(2) 0.041(2) 0.031(2) -0.002(2) 0.0037(17) -0.0013(18)
O2 0.029(2) 0.047(3) 0.032(2) 0.0030(18) 0.0093(18) -0.0051(18)
N1 0.024(3) 0.048(3) 0.026(3) 0.006(2) 0.005(2) 0.002(2)
N2 0.027(3) 0.045(3) 0.027(3) -0.002(2) 0.001(2) 0.004(2)
N3 0.030(3) 0.055(3) 0.032(3) -0.008(3) 0.013(2) -0.014(2)
N4 0.028(3) 0.039(3) 0.041(3) -0.001(2) 0.012(2) -0.005(2)
C1 0.037(4) 0.026(3) 0.030(3) 0.001(3) 0.012(3) -0.006(3)
C2 0.042(4) 0.055(5) 0.034(4) 0.003(3) 0.015(4) -0.001(3)
C3 0.046(5) 0.059(5) 0.052(5) -0.003(4) 0.026(4) -0.002(4)
C4 0.080(6) 0.048(4) 0.043(5) 0.004(4) 0.034(5) 0.001(4)
C5 0.101(7) 0.046(5) 0.029(5) 0.014(4) 0.009(5) 0.009(4)
C6 0.059(5) 0.045(4) 0.031(4) 0.002(3) 0.012(4) 0.010(4)
C7 0.039(4) 0.029(3) 0.023(3) -0.003(3) 0.006(3) 0.003(3)
C8 0.040(4) 0.068(6) 0.033(4) 0.000(4) 0.001(4) 0.002(4)
C9 0.035(4) 0.079(6) 0.040(5) 0.016(4) 0.014(4) -0.003(4)
C10 0.047(4) 0.041(4) 0.012(3) 0.004(3) 0.006(3) -0.012(3)
C11 0.049(5) 0.050(5) 0.036(4) -0.001(3) 0.005(4) -0.008(4)
C12 0.090(6) 0.032(4) 0.040(4) -0.002(3) 0.003(4) -0.021(5)
C13 0.078(6) 0.050(5) 0.038(4) 0.003(4) 0.013(4) 0.001(5)
C14 0.054(5) 0.059(5) 0.035(4) 0.007(4) 0.013(4) 0.011(4)
C15 0.045(4) 0.041(4) 0.035(4) 0.001(3) 0.015(3) -0.002(3)
C16 0.040(4) 0.040(4) 0.021(3) 0.008(3) 0.008(3) -0.002(3)
C17 0.030(4) 0.045(4) 0.061(5) -0.005(4) 0.016(4) -0.003(3)
C18 0.048(5) 0.102(9) 0.065(6) -0.027(6) 0.016(5) -0.028(5)
C19 0.032(4) 0.044(4) 0.036(4) 0.002(3) 0.013(3) 0.002(3)
C20 0.021(3) 0.043(4) 0.043(4) 0.005(3) 0.010(3) -0.002(3)
C21 0.049(4) 0.034(4) 0.047(5) 0.003(4) 0.017(4) -0.003(3)
C22 0.047(4) 0.054(5) 0.057(5) -0.014(4) 0.021(4) -0.002(3)
C23 0.042(4) 0.041(5) 0.089(7) -0.009(5) 0.019(4) -0.006(4)
C24 0.035(4) 0.043(5) 0.088(6) 0.022(5) 0.015(4) -0.002(4)
C25 0.038(4) 0.053(5) 0.055(5) 0.007(4) 0.012(4) -0.008(3)
C26 0.030(3) 0.047(4) 0.032(4) 0.006(3) 0.008(3) -0.001(3)
C27 0.038(4) 0.047(5) 0.051(5) 0.000(4) 0.016(4) -0.002(3)
C28 0.047(5) 0.059(5) 0.030(4) 0.003(4) 0.012(4) -0.004(4)

loop_
_atom_type_symbol
_atom_type_description
_atom_type_scat_dispersion_real
_atom_type_scat_dispersion_imag
_atom_type_scat_source
C C 0.0033 0.0016 'International Tables Vol C Tables 4.2.6.8 and 6.1.1.4'
H H 0.0000 0.0000 'International Tables Vol C Tables 4.2.6.8 and 6.1.1.4'
N N 0.0061 0.0033 'International Tables Vol C Tables 4.2.6.8 and 6.1.1.4'
O O 0.0106 0.0060 'International Tables Vol C Tables 4.2.6.8 and 6.1.1.4'
Ti Ti 0.2776 0.4457 'International Tables Vol C Tables 4.2.6.8 and 6.1.1.4'

loop_
_geom_angle_atom_site_label_1
_geom_angle_atom_site_label_2
_geom_angle_atom_site_label_3
_geom_angle
O2 Ti1 O1 81.15(16)
O2 Ti1 N2 155.69(16)
O1 Ti1 N2 84.91(16)
O2 Ti1 N4 107.13(17)
O1 Ti1 N4 89.84(16)
N2 Ti1 N4 92.58(18)
O2 Ti1 N1 92.97(16)
O1 Ti1 N1 108.19(16)
N2 Ti1 N1 72.59(17)
N4 Ti1 N1 155.02(19)
O2 Ti1 N3 94.75(18)
O1 Ti1 N3 160.15(16)
N2 Ti1 N3 104.81(18)
N4 Ti1 N3 72.71(18)
N1 Ti1 N3 91.36(17)
C19 O1 Ti1 117.5(3)
C26 O2 Ti1 120.1(3)
C1 N1 C9 117.0(5)
C1 N1 Ti1 120.7(3)
C9 N1 Ti1 122.3(4)
C7 N2 C8 118.3(5)
C7 N2 Ti1 120.9(3)
C8 N2 Ti1 120.6(4)
C10 N3 C18 118.4(6)
C10 N3 Ti1 120.5(4)
C18 N3 Ti1 121.1(5)
C16 N4 C17 116.4(5)
C16 N4 Ti1 120.8(3)
C17 N4 Ti1 122.9(4)
N1 C1 C2 123.0(5)
N1 C1 C7 112.5(5)
C2 C1 C7 124.4(5)
C3 C2 C1 132.4(7)
C4 C3 C2 131.0(7)
C3 C4 C5 125.3(7)
C6 C5 C4 130.0(7)
C5 C6 C7 131.5(7)
N2 C7 C6 121.8(5)
N2 C7 C1 113.0(5)
C6 C7 C1 125.2(6)
N3 C10 C11 123.2(6)
N3 C10 C16 112.7(5)
C11 C10 C16 124.1(6)
C12 C11 C10 132.0(7)
C11 C12 C13 131.7(7)
C14 C13 C12 123.6(7)
C13 C14 C15 131.7(7)
C14 C15 C16 131.7(7)
N4 C16 C15 122.4(5)
N4 C16 C10 112.7(5)
C15 C16 C10 124.9(6)
O1 C19 C20 110.8(5)
O1 C19 C26 105.9(4)
C20 C19 C26 115.1(5)
C25 C20 C21 118.0(6)
C25 C20 C19 121.8(6)
C21 C20 C19 120.2(5)
C22 C21 C20 120.6(6)
C21 C22 C23 121.6(8)
C22 C23 C24 118.7(8)
C23 C24 C25 120.0(7)
C20 C25 C24 120.9(7)
O2 C26 C27 110.3(5)
O2 C26 C28 108.8(5)
C27 C26 C28 111.7(5)
O2 C26 C19 104.0(4)
C27 C26 C19 110.5(5)
C28 C26 C19 111.3(5)

loop_
_geom_bond_atom_site_label_1
_geom_bond_atom_site_label_2
_geom_bond_distance
Ti1 O2 1.862(4)
Ti1 O1 1.888(4)
Ti1 N2 2.104(4)
Ti1 N4 2.106(4)
Ti1 N1 2.109(4)
Ti1 N3 2.121(5)
O1 C19 1.407(6)
O2 C26 1.417(6)
N1 C1 1.341(6)
N1 C9 1.476(7)
N2 C7 1.331(6)
N2 C8 1.467(7)
N3 C10 1.348(7)
N3 C18 1.474(8)
N4 C16 1.356(6)
N4 C17 1.474(7)
C1 C2 1.410(7)
C1 C7 1.460(7)
C2 C3 1.377(8)
C3 C4 1.343(9)
C4 C5 1.403(10)
C5 C6 1.391(9)
C6 C7 1.405(8)
C10 C11 1.416(8)
C10 C16 1.463(7)
C11 C12 1.369(9)
C12 C13 1.374(9)
C13 C14 1.366(9)
C14 C15 1.382(8)
C15 C16 1.401(8)
C19 C20 1.521(7)
C19 C26 1.576(7)
C20 C25 1.378(8)
C20 C21 1.389(8)
C21 C22 1.363(8)
C22 C23 1.366(9)
C23 C24 1.380(10)
C24 C25 1.388(9)
C26 C27 1.509(8)
C26 C28 1.528(8)
